data_8103201
loop_
_publ_author_name
'Kwang Ha'

_publ_section_title
;
 Crystal structure of dichlorobis(2-phenylpyridine-?N)palladium(II),
 PdCl2(C11H9N)2
;
_journal_issue 4
_journal_name_full 'Zeitschrift f\"ur Kristallographie - New Crystal Structures'
_journal_page_first 501
_journal_volume 226
_journal_year 2011
_chemical_formula_moiety 'C22 H18 Cl2 N2 Pd'
_chemical_formula_sum 'C22 H18 Cl2 N2 Pd'
_chemical_formula_weight 487.68
_chemical_name_systematic
; 
Dichlorobis(2-phenylpyridine-\k<i>N</i>)palladium(II)
;
_space_group_IT_number 2
_symmetry_cell_setting triclinic
_symmetry_space_group_name_Hall '-P 1'
_symmetry_space_group_name_H-M 'P -1'
_atom_sites_solution_hydrogens geom
_atom_sites_solution_primary direct
_atom_sites_solution_secondary difmap
_audit_creation_method SHELXL-97
_cell_angle_alpha 77.772(2)
_cell_angle_beta 89.032(2)
_cell_angle_gamma 68.724(1)
_cell_formula_units_Z 1
_cell_length_a 7.1075(5)
_cell_length_b 8.0015(6)
_cell_length_c 9.6728(7)
_cell_measurement_reflns_used 1818
_cell_measurement_temperature 200(2)
_cell_measurement_theta_max 25.93
_cell_measurement_theta_min 2.16
_cell_volume 499.89(6)
_computing_cell_refinement 'SAINT (Bruker, 2000)'
_computing_data_collection 'SMART (Bruker, 2000)'
_computing_data_reduction 'SAINT (Bruker, 2000)'
_computing_molecular_graphics 'ORTEP-III (Farrugia, 1997)'
_computing_publication_material SHELXL97
_computing_structure_refinement 'SHELXL-97 (Sheldrick, 1997)'
_computing_structure_solution 'SHELXS-97 (Sheldrick, 1997)'
_diffrn_ambient_temperature 200(2)
_diffrn_measured_fraction_theta_full 0.973
_diffrn_measured_fraction_theta_max 0.973
_diffrn_measurement_device_type 'Bruker SMART 1000 CCD'
_diffrn_measurement_method '\f and \w scans'
_diffrn_radiation_monochromator graphite
_diffrn_radiation_source 'fine-focus sealed tube'
_diffrn_radiation_type MoK\a
_diffrn_radiation_wavelength 0.71073
_diffrn_reflns_av_R_equivalents 0.0296
_diffrn_reflns_av_sigmaI/netI 0.0593
_diffrn_reflns_limit_h_max 8
_diffrn_reflns_limit_h_min -8
_diffrn_reflns_limit_k_max 9
_diffrn_reflns_limit_k_min -7
_diffrn_reflns_limit_l_max 11
_diffrn_reflns_limit_l_min -11
_diffrn_reflns_number 3114
_diffrn_reflns_theta_full 25.99
_diffrn_reflns_theta_max 25.99
_diffrn_reflns_theta_min 2.16
_diffrn_standards_decay_% 0
_diffrn_standards_interval_count 0
_diffrn_standards_interval_time 0
_diffrn_standards_number 0
_exptl_absorpt_coefficient_mu 1.204
_exptl_absorpt_correction_T_max 1.000
_exptl_absorpt_correction_T_min 0.824
_exptl_absorpt_correction_type multi-scan
_exptl_absorpt_process_details SADABS
_exptl_crystal_colour yellow
_exptl_crystal_density_diffrn 1.620
_exptl_crystal_density_method 'not measured'
_exptl_crystal_description block
_exptl_crystal_F_000 244
_exptl_crystal_size_max 0.23
_exptl_crystal_size_mid 0.14
_exptl_crystal_size_min 0.07
_refine_diff_density_max 0.652
_refine_diff_density_min -0.566
_refine_diff_density_rms 0.120
_refine_ls_extinction_method none
_refine_ls_goodness_of_fit_ref 1.098
_refine_ls_hydrogen_treatment constr
_refine_ls_matrix_type full
_refine_ls_number_parameters 124
_refine_ls_number_reflns 1910
_refine_ls_number_restraints 0
_refine_ls_restrained_S_all 1.098
_refine_ls_R_factor_all 0.0501
_refine_ls_R_factor_gt 0.0394
_refine_ls_shift/su_max 0.000
_refine_ls_shift/su_mean 0.000
_refine_ls_structure_factor_coef Fsqd
_refine_ls_weighting_details 'calc w=1/[\s^2^(Fo^2^)+(0.0235P)^2^+0.5670P] where P=(Fo^2^+2Fc^2^)/3'
_refine_ls_weighting_scheme calc
_refine_ls_wR_factor_gt 0.0730
_refine_ls_wR_factor_ref 0.0848
_reflns_number_gt 1690
_reflns_number_total 1910
_reflns_threshold_expression >2sigma(I)
_cod_data_source_file 1267-3498.cff
_cod_data_source_block pdcl2(2phpy)
_cod_depositor_comments
;
The following automatic conversions were performed:

'_symmetry_cell_setting' value 'Triclinic' changed to 'triclinic'
according to /home/saulius/struct/CIF-dictionaries/cif_core.dic
dictionary named 'cif_core.dic' version 2.4.1 from
2010-06-29.

'_exptl_absorpt_correction_type' value 'Multi-scan'
changed to 'multi-scan' according to
/home/saulius/struct/CIF-dictionaries/cif_core.dic dictionary named
'cif_core.dic' version 2.4.1 from 2010-06-29.

Automatic conversion script
Id: cif_fix_values 1715 2011-07-08 13:25:40Z adriana 
;
_cod_original_sg_symbol_H-M P-1
_cod_database_code 8103201

loop_
_symmetry_equiv_pos_as_xyz
'x, y, z'
'-x, -y, -z'

loop_
_atom_site_label
_atom_site_type_symbol
_atom_site_fract_x
_atom_site_fract_y
_atom_site_fract_z
_atom_site_U_iso_or_equiv
_atom_site_adp_type
_atom_site_occupancy
_atom_site_symmetry_multiplicity
_atom_site_calc_flag
_atom_site_refinement_flags
Pd1 Pd 0.5000 0.5000 0.0000 0.02268(16) Uani 1 2 d S
Cl1 Cl 0.73137(15) 0.55098(14) -0.15758(11) 0.0278(3) Uani 1 1 d .
N1 N 0.6515(5) 0.2261(4) 0.0256(4) 0.0217(8) Uani 1 1 d .
C1 C 0.6449(6) 0.1545(6) -0.0881(5) 0.0249(9) Uani 1 1 d .
H1 H 0.5791 0.2356 -0.1746 0.030 Uiso 1 1 calc R
C2 C 0.7295(6) -0.0308(6) -0.0835(5) 0.0291(10) Uani 1 1 d .
H2 H 0.7220 -0.0768 -0.1652 0.035 Uiso 1 1 calc R
C3 C 0.8254(6) -0.1486(6) 0.0415(5) 0.0308(11) Uani 1 1 d .
H3 H 0.8826 -0.2775 0.0478 0.037 Uiso 1 1 calc R
C4 C 0.8374(6) -0.0771(6) 0.1573(5) 0.0312(11) Uani 1 1 d .
H4 H 0.9065 -0.1566 0.2434 0.037 Uiso 1 1 calc R
C5 C 0.7475(6) 0.1125(6) 0.1480(4) 0.0235(9) Uani 1 1 d .
C6 C 0.7593(6) 0.1921(6) 0.2714(4) 0.0269(10) Uani 1 1 d .
C7 C 0.7057(8) 0.1194(8) 0.4014(5) 0.0464(14) Uani 1 1 d .
H7 H 0.6662 0.0161 0.4122 0.056 Uiso 1 1 calc R
C8 C 0.7091(9) 0.1961(9) 0.5162(6) 0.0578(16) Uani 1 1 d .
H8 H 0.6699 0.1463 0.6051 0.069 Uiso 1 1 calc R
C9 C 0.7686(9) 0.3436(8) 0.5032(6) 0.0532(15) Uani 1 1 d .
H9 H 0.7670 0.3977 0.5819 0.064 Uiso 1 1 calc R
C10 C 0.8307(8) 0.4126(7) 0.3755(5) 0.0412(13) Uani 1 1 d .
H10 H 0.8774 0.5113 0.3668 0.049 Uiso 1 1 calc R
C11 C 0.8249(7) 0.3378(6) 0.2594(5) 0.0335(11) Uani 1 1 d .
H11 H 0.8661 0.3867 0.1711 0.040 Uiso 1 1 calc R

loop_
_atom_site_aniso_label
_atom_site_aniso_U_11
_atom_site_aniso_U_22
_atom_site_aniso_U_33
_atom_site_aniso_U_23
_atom_site_aniso_U_13
_atom_site_aniso_U_12
Pd1 0.0252(3) 0.0183(3) 0.0239(3) -0.00686(19) 0.0028(2) -0.0061(2)
Cl1 0.0275(6) 0.0243(6) 0.0314(6) -0.0082(5) 0.0081(5) -0.0087(5)
N1 0.0187(17) 0.0189(19) 0.026(2) -0.0076(15) -0.0003(15) -0.0032(15)
C1 0.025(2) 0.020(2) 0.029(2) -0.0054(19) 0.0042(19) -0.0073(19)
C2 0.026(2) 0.026(2) 0.038(3) -0.015(2) 0.008(2) -0.009(2)
C3 0.030(2) 0.015(2) 0.048(3) -0.011(2) 0.008(2) -0.007(2)
C4 0.021(2) 0.022(2) 0.044(3) 0.001(2) -0.002(2) -0.0047(19)
C5 0.020(2) 0.020(2) 0.029(2) -0.0055(18) 0.0032(18) -0.0054(18)
C6 0.024(2) 0.027(2) 0.023(2) -0.0029(19) -0.0039(18) -0.004(2)
C7 0.063(4) 0.050(3) 0.034(3) -0.011(3) 0.005(3) -0.030(3)
C8 0.074(4) 0.069(4) 0.030(3) -0.008(3) 0.006(3) -0.029(4)
C9 0.060(4) 0.061(4) 0.038(3) -0.021(3) -0.007(3) -0.014(3)
C10 0.045(3) 0.036(3) 0.046(3) -0.016(2) -0.007(3) -0.015(3)
C11 0.030(2) 0.034(3) 0.032(3) -0.007(2) -0.006(2) -0.007(2)

loop_
_atom_type_symbol
_atom_type_description
_atom_type_scat_dispersion_real
_atom_type_scat_dispersion_imag
_atom_type_scat_source
C C 0.0033 0.0016 'International Tables Vol C Tables 4.2.6.8 and 6.1.1.4'
H H 0.0000 0.0000 'International Tables Vol C Tables 4.2.6.8 and 6.1.1.4'
Cl Cl 0.1484 0.1585 'International Tables Vol C Tables 4.2.6.8 and 6.1.1.4'
N N 0.0061 0.0033 'International Tables Vol C Tables 4.2.6.8 and 6.1.1.4'
Pd Pd -0.9988 1.0072 'International Tables Vol C Tables 4.2.6.8 and 6.1.1.4'

loop_
_geom_angle_atom_site_label_1
_geom_angle_atom_site_label_2
_geom_angle_atom_site_label_3
_geom_angle
_geom_angle_site_symmetry_1
_geom_angle_site_symmetry_3
N1 Pd1 N1 180.00(19) 2_665 .
N1 Pd1 Cl1 89.27(10) 2_665 2_665
N1 Pd1 Cl1 90.73(10) . 2_665
N1 Pd1 Cl1 90.73(10) 2_665 .
N1 Pd1 Cl1 89.27(10) . .
Cl1 Pd1 Cl1 180.00(5) 2_665 .
C5 N1 C1 119.1(3) . .
C5 N1 Pd1 124.6(3) . .
C1 N1 Pd1 116.2(3) . .
N1 C1 C2 122.6(4) . .
N1 C1 H1 118.7 . .
C2 C1 H1 118.7 . .
C1 C2 C3 118.9(4) . .
C1 C2 H2 120.6 . .
C3 C2 H2 120.6 . .
C2 C3 C4 119.1(4) . .
C2 C3 H3 120.4 . .
C4 C3 H3 120.4 . .
C3 C4 C5 120.0(4) . .
C3 C4 H4 120.0 . .
C5 C4 H4 120.0 . .
N1 C5 C4 120.3(4) . .
N1 C5 C6 119.0(4) . .
C4 C5 C6 120.7(4) . .
C7 C6 C11 119.0(4) . .
C7 C6 C5 119.6(4) . .
C11 C6 C5 121.5(4) . .
C6 C7 C8 120.2(5) . .
C6 C7 H7 119.9 . .
C8 C7 H7 119.9 . .
C9 C8 C7 120.7(5) . .
C9 C8 H8 119.7 . .
C7 C8 H8 119.7 . .
C8 C9 C10 119.6(5) . .
C8 C9 H9 120.2 . .
C10 C9 H9 120.2 . .
C9 C10 C11 119.9(5) . .
C9 C10 H10 120.1 . .
C11 C10 H10 120.1 . .
C10 C11 C6 120.5(5) . .
C10 C11 H11 119.7 . .
C6 C11 H11 119.7 . .

loop_
_geom_bond_atom_site_label_1
_geom_bond_atom_site_label_2
_geom_bond_distance
_geom_bond_site_symmetry_2
Pd1 N1 2.022(3) 2_665
Pd1 N1 2.022(3) .
Pd1 Cl1 2.3093(10) 2_665
Pd1 Cl1 2.3093(10) .
N1 C5 1.347(5) .
N1 C1 1.352(5) .
C1 C2 1.374(6) .
C1 H1 0.9500 .
C2 C3 1.376(6) .
C2 H2 0.9500 .
C3 C4 1.378(6) .
C3 H3 0.9500 .
C4 C5 1.400(6) .
C4 H4 0.9500 .
C5 C6 1.484(6) .
C6 C7 1.378(7) .
C6 C11 1.388(6) .
C7 C8 1.383(7) .
C7 H7 0.9500 .
C8 C9 1.373(8) .
C8 H8 0.9500 .
C9 C10 1.377(7) .
C9 H9 0.9500 .
C10 C11 1.387(6) .
C10 H10 0.9500 .
C11 H11 0.9500 .

loop_
_geom_torsion_atom_site_label_1
_geom_torsion_atom_site_label_2
_geom_torsion_atom_site_label_3
_geom_torsion_atom_site_label_4
_geom_torsion
_geom_torsion_site_symmetry_1
N1 Pd1 N1 C5 76(100) 2_665
Cl1 Pd1 N1 C5 -64.4(3) 2_665
Cl1 Pd1 N1 C5 115.6(3) .
N1 Pd1 N1 C1 -107(100) 2_665
Cl1 Pd1 N1 C1 112.2(3) 2_665
Cl1 Pd1 N1 C1 -67.8(3) .
C5 N1 C1 C2 1.2(6) .
Pd1 N1 C1 C2 -175.7(3) .
N1 C1 C2 C3 -0.2(6) .
C1 C2 C3 C4 -1.3(6) .
C2 C3 C4 C5 1.8(6) .
C1 N1 C5 C4 -0.6(6) .
Pd1 N1 C5 C4 175.9(3) .
C1 N1 C5 C6 178.4(4) .
Pd1 N1 C5 C6 -5.1(5) .
C3 C4 C5 N1 -0.9(6) .
C3 C4 C5 C6 -179.8(4) .
N1 C5 C6 C7 130.3(5) .
C4 C5 C6 C7 -50.7(6) .
N1 C5 C6 C11 -50.2(6) .
C4 C5 C6 C11 128.8(5) .
C11 C6 C7 C8 2.8(8) .
C5 C6 C7 C8 -177.7(5) .
C6 C7 C8 C9 -1.0(9) .
C7 C8 C9 C10 -1.7(9) .
C8 C9 C10 C11 2.6(8) .
C9 C10 C11 C6 -0.8(7) .
C7 C6 C11 C10 -1.9(7) .
C5 C6 C11 C10 178.6(4) .
